data_4021471
loop_
_publ_author_name
'Konstantin Karaghiosoff'
'Thomas M. Klap\"otke'
'Peter Mayer'
'Holger Piotrowski'
'Kurt Polborn'
'Rodney L. Willer'
'Jan J. Weigand'

_publ_contact_author_address
;
Department Chemie
Ludwig-Maximilians Universit\"at
Butenandtstrasse 5-13 (Haus D)
D-81377 M\"unchen
Bundesrepublik Deutschland
;
_publ_contact_author_email tmk@cup.uni-muenchen.de
_publ_contact_author_fax +49-89-2180-77492
_publ_contact_author_name 'Thomas M. Klap\"otke '
_publ_contact_author_phone +49-89-2180-77491
_publ_section_title
;
 N-Nitroso- and N-Nitraminotetrazoles
;
_journal_name_full 'Journal of Organic Chemistry'
_journal_page_first 1295
_journal_page_last 1305
_journal_paper_doi 10.1021/jo0513820
_journal_volume 71
_journal_year 2006
_chemical_formula_moiety 'C3 H4 N6 O2'
_chemical_formula_sum 'C3 H4 N6 O2'
_chemical_formula_weight 156.12
_chemical_name_systematic
;
 ?
;
_space_group_IT_number 14
_symmetry_cell_setting monoclinic
_symmetry_space_group_name_Hall '-P 2ybc'
_symmetry_space_group_name_H-M 'P 1 21/c 1'
_atom_sites_solution_hydrogens geom
_atom_sites_solution_primary direct
_atom_sites_solution_secondary difmap
_audit_creation_method SHELXL-97
_cell_angle_alpha 90.00
_cell_angle_beta 102.308(13)
_cell_angle_gamma 90.00
_cell_formula_units_Z 4
_cell_length_a 6.2083(8)
_cell_length_b 8.6833(14)
_cell_length_c 11.651(2)
_cell_measurement_reflns_used 25
_cell_measurement_temperature 295(2)
_cell_measurement_theta_max 18
_cell_measurement_theta_min 9
_cell_volume 613.65(18)
_computing_cell_refinement 'CAD-4 Operations Manual'
_computing_data_collection 'CAD-4 Operations Manual (Nonius, 1994)'
_computing_data_reduction 'OpenMoleN (Nonius, 1997)'
_computing_molecular_graphics ZORTEP(Zsolnai,Huttner,_1994)
_computing_publication_material 'SHELXL-97 (Sheldrick, 1997)'
_computing_structure_refinement 'SHELXL-97 (Sheldrick, 1997)'
_computing_structure_solution 'SHELXS-86 (Sheldrick, 1990)'
_diffrn_ambient_temperature 295(2)
_diffrn_measured_fraction_theta_full 1.000
_diffrn_measured_fraction_theta_max 1.000
_diffrn_measurement_device Nonius_MACH3
_diffrn_measurement_method \o-2\T-scan
_diffrn_radiation_monochromator graphite
_diffrn_radiation_source 'fine-focus sealed tube'
_diffrn_radiation_type MoK\a
_diffrn_radiation_wavelength 0.71073
_diffrn_reflns_av_R_equivalents 0.0100
_diffrn_reflns_av_sigmaI/netI 0.0153
_diffrn_reflns_limit_h_max 0
_diffrn_reflns_limit_h_min -7
_diffrn_reflns_limit_k_max 9
_diffrn_reflns_limit_k_min 0
_diffrn_reflns_limit_l_max 13
_diffrn_reflns_limit_l_min -13
_diffrn_reflns_number 1049
_diffrn_reflns_theta_full 23.97
_diffrn_reflns_theta_max 23.97
_diffrn_reflns_theta_min 2.95
_diffrn_standards_decay_% 2.5
_diffrn_standards_interval_time 7200
_diffrn_standards_number 3
_exptl_absorpt_coefficient_mu 0.143
_exptl_absorpt_correction_T_max 0.9996
_exptl_absorpt_correction_T_min 0.9739
_exptl_absorpt_correction_type psi-scan
_exptl_absorpt_process_details 'OpenMolEN(Nonius, 1997)'
_exptl_crystal_colour colourless
_exptl_crystal_density_diffrn 1.690
_exptl_crystal_density_method 'not measured'
_exptl_crystal_description plate
_exptl_crystal_F_000 320
_exptl_crystal_size_max 0.53
_exptl_crystal_size_mid 0.47
_exptl_crystal_size_min 0.20
_refine_diff_density_max 0.396
_refine_diff_density_min -0.236
_refine_diff_density_rms 0.051
_refine_ls_extinction_method none
_refine_ls_goodness_of_fit_ref 1.041
_refine_ls_hydrogen_treatment constr
_refine_ls_matrix_type full
_refine_ls_number_parameters 100
_refine_ls_number_reflns 953
_refine_ls_number_restraints 0
_refine_ls_restrained_S_all 1.041
_refine_ls_R_factor_all 0.0711
_refine_ls_R_factor_gt 0.0524
_refine_ls_shift/su_max 0.000
_refine_ls_shift/su_mean 0.000
_refine_ls_structure_factor_coef Fsqd
_refine_ls_weighting_details 'calc w=1/[\s^2^(Fo^2^)+(0.0463P)^2^+0.8519P] where P=(Fo^2^+2Fc^2^)/3'
_refine_ls_weighting_scheme calc
_refine_ls_wR_factor_gt 0.1252
_refine_ls_wR_factor_ref 0.1384
_reflns_number_gt 747
_reflns_number_total 953
_reflns_threshold_expression >2sigma(I)
_cod_data_source_file jo0513820rom20050704_033041.cif
_cod_original_sg_symbol_H-M 'P 21/c'
_cod_database_code 4021471

loop_
_symmetry_equiv_pos_as_xyz
'x, y, z'
'-x, y+1/2, -z+1/2'
'-x, -y, -z'
'x, -y-1/2, z-1/2'

loop_
_atom_site_label
_atom_site_type_symbol
_atom_site_fract_x
_atom_site_fract_y
_atom_site_fract_z
_atom_site_U_iso_or_equiv
_atom_site_adp_type
_atom_site_occupancy
_atom_site_symmetry_multiplicity
_atom_site_calc_flag
_atom_site_refinement_flags
O2 O 1.0766(5) -0.0641(3) 0.2745(3) 0.0785(9) Uani 1 1 d .
O1 O 0.7395(5) -0.0374(3) 0.1783(2) 0.0803(9) Uani 1 1 d .
N4 N 1.2277(4) 0.1345(4) 0.4736(3) 0.0625(9) Uani 1 1 d .
N3 N 1.2596(5) 0.2336(4) 0.5633(3) 0.0683(9) Uani 1 1 d .
N2 N 1.0852(5) 0.3173(4) 0.5691(3) 0.0636(9) Uani 1 1 d .
N1 N 0.9311(4) 0.2628(3) 0.4752(2) 0.0488(7) Uani 1 1 d .
N5 N 0.8631(5) 0.1081(3) 0.3267(2) 0.0546(8) Uani 1 1 d .
N6 N 0.8953(6) -0.0073(4) 0.2541(3) 0.0610(8) Uani 1 1 d .
C1 C 1.0169(4) 0.1595(4) 0.4213(3) 0.0426(8) Uani 1 1 d .
C2 C 0.7037(5) 0.2969(4) 0.4270(3) 0.0554(9) Uani 1 1 d .
H2A H 0.6852 0.4022 0.3987 0.067 Uiso 1 1 calc R
H2B H 0.6138 0.2807 0.4846 0.067 Uiso 1 1 calc R
C3 C 0.6455(5) 0.1815(4) 0.3256(3) 0.0503(8) Uani 1 1 d .
H3A H 0.5385 0.1065 0.3398 0.060 Uiso 1 1 calc R
H3B H 0.5885 0.2332 0.2515 0.060 Uiso 1 1 calc R

loop_
_atom_site_aniso_label
_atom_site_aniso_U_11
_atom_site_aniso_U_22
_atom_site_aniso_U_33
_atom_site_aniso_U_23
_atom_site_aniso_U_13
_atom_site_aniso_U_12
O2 0.0783(19) 0.0710(19) 0.094(2) 0.0094(15) 0.0353(16) 0.0266(15)
O1 0.0826(19) 0.087(2) 0.0682(17) -0.0232(15) 0.0085(15) -0.0194(16)
N4 0.0446(16) 0.067(2) 0.076(2) 0.0130(17) 0.0123(15) 0.0025(14)
N3 0.0577(19) 0.087(2) 0.0530(18) 0.0098(17) -0.0050(14) -0.0236(18)
N2 0.0458(16) 0.086(2) 0.0536(18) 0.0034(16) -0.0005(13) -0.0144(16)
N1 0.0376(14) 0.0633(18) 0.0443(15) 0.0024(13) 0.0061(12) -0.0045(13)
N5 0.0610(17) 0.0477(16) 0.0590(17) -0.0177(14) 0.0215(14) 0.0034(13)
N6 0.072(2) 0.0575(19) 0.0543(18) 0.0045(15) 0.0151(16) -0.0133(17)
C1 0.0300(15) 0.0476(18) 0.0464(17) 0.0119(15) -0.0002(13) -0.0048(13)
C2 0.0361(17) 0.070(2) 0.060(2) -0.0073(17) 0.0111(15) 0.0008(16)
C3 0.0337(16) 0.060(2) 0.0546(19) -0.0011(16) 0.0040(14) -0.0018(14)

loop_
_atom_type_symbol
_atom_type_description
_atom_type_scat_dispersion_real
_atom_type_scat_dispersion_imag
_atom_type_scat_source
C C 0.0033 0.0016 'International Tables Vol C Tables 4.2.6.8 and 6.1.1.4'
H H 0.0000 0.0000 'International Tables Vol C Tables 4.2.6.8 and 6.1.1.4'
O O 0.0106 0.0060 'International Tables Vol C Tables 4.2.6.8 and 6.1.1.4'
N N 0.0061 0.0033 'International Tables Vol C Tables 4.2.6.8 and 6.1.1.4'

loop_
_geom_angle_atom_site_label_1
_geom_angle_atom_site_label_2
_geom_angle_atom_site_label_3
_geom_angle
N3 N4 C1 102.7(3)
N2 N3 N4 114.2(3)
N3 N2 N1 102.1(3)
C1 N1 N2 110.0(3)
C1 N1 C2 115.6(3)
N2 N1 C2 134.5(3)
N6 N5 C1 125.0(3)
N6 N5 C3 124.4(3)
C1 N5 C3 110.0(3)
O1 N6 O2 129.3(4)
O1 N6 N5 114.9(3)
O2 N6 N5 115.8(3)
N1 C1 N4 111.1(3)
N1 C1 N5 109.5(3)
N4 C1 N5 139.4(3)
N1 C2 C3 102.6(3)
N1 C2 H2A 111.3
C3 C2 H2A 111.3
N1 C2 H2B 111.3
C3 C2 H2B 111.3
H2A C2 H2B 109.2
N5 C3 C2 102.1(2)
N5 C3 H3A 111.4
C2 C3 H3A 111.4
N5 C3 H3B 111.4
C2 C3 H3B 111.4
H3A C3 H3B 109.2

loop_
_geom_bond_atom_site_label_1
_geom_bond_atom_site_label_2
_geom_bond_distance
O2 N6 1.205(4)
O1 N6 1.191(4)
N4 N3 1.335(4)
N4 C1 1.339(4)
N3 N2 1.317(4)
N2 N1 1.375(4)
N1 C1 1.276(4)
N1 C2 1.435(4)
N5 N6 1.354(4)
N5 C1 1.370(4)
N5 C3 1.491(4)
C2 C3 1.533(5)
C2 H2A 0.9700
C2 H2B 0.9700
C3 H3A 0.9700
C3 H3B 0.9700

loop_
_geom_torsion_atom_site_label_1
_geom_torsion_atom_site_label_2
_geom_torsion_atom_site_label_3
_geom_torsion_atom_site_label_4
_geom_torsion
C1 N4 N3 N2 -0.3(4)
N4 N3 N2 N1 0.9(4)
N3 N2 N1 C1 -1.1(3)
N3 N2 N1 C2 179.1(3)
C1 N5 N6 O1 178.3(3)
C3 N5 N6 O1 7.8(5)
C1 N5 N6 O2 -2.1(5)
C3 N5 N6 O2 -172.7(3)
N2 N1 C1 N4 1.0(4)
C2 N1 C1 N4 -179.2(3)
N2 N1 C1 N5 -178.9(3)
C2 N1 C1 N5 0.9(4)
N3 N4 C1 N1 -0.4(3)
N3 N4 C1 N5 179.4(4)
N6 N5 C1 N1 -176.3(3)
C3 N5 C1 N1 -4.5(4)
N6 N5 C1 N4 3.9(6)
C3 N5 C1 N4 175.6(4)
C1 N1 C2 C3 2.9(4)
N2 N1 C2 C3 -177.4(3)
N6 N5 C3 C2 177.7(3)
C1 N5 C3 C2 5.9(3)
N1 C2 C3 N5 -5.0(3)

loop_
_cod_related_entry_id
_cod_related_entry_database
_cod_related_entry_code
1 ChemSpider 21514255
